data_7217221
loop_
_publ_author_name
'Batisai, Eustina'
'Ayamine, Alban'
'Kilinkissa, Ornella E. Y.'
'B\'athori, Nikoletta B.'

_publ_section_title
;
 Melting point--solubility--structure correlations in multicomponent
 crystals containing fumaric or adipic acid
;
_journal_issue 43
_journal_name_full CrystEngComm
_journal_page_first 9992
_journal_paper_doi 10.1039/C4CE01298D
_journal_volume 16
_journal_year 2014
_chemical_formula_sum 'C16 H18 N2 O4'
_chemical_formula_weight 302.32
_chemical_name_systematic
; 
 ? 
;
_space_group_IT_number 14
_symmetry_cell_setting monoclinic
_symmetry_space_group_name_Hall '-P 2ybc'
_symmetry_space_group_name_H-M 'P 1 21/c 1'
_atom_sites_solution_hydrogens geom
_atom_sites_solution_primary direct
_atom_sites_solution_secondary difmap
_audit_creation_method SHELXL-97
_cell_angle_alpha 90.00
_cell_angle_beta 92.68(3)
_cell_angle_gamma 90.00
_cell_formula_units_Z 2
_cell_length_a 8.7460(17)
_cell_length_b 7.2170(14)
_cell_length_c 12.799(3)
_cell_measurement_reflns_used 1547
_cell_measurement_temperature 173(2)
_cell_measurement_theta_max 28.37
_cell_measurement_theta_min 2.33
_cell_volume 807.0(3)
_computing_structure_refinement 'SHELXL-97 (Sheldrick, 1997)'
_computing_structure_solution 'SHELXS-97 (Sheldrick, 1990)'
_diffrn_ambient_temperature 173(2)
_diffrn_measured_fraction_theta_full 0.995
_diffrn_measured_fraction_theta_max 0.995
_diffrn_radiation_monochromator graphite
_diffrn_radiation_source 'fine-focus sealed tube'
_diffrn_radiation_type MoK\a
_diffrn_radiation_wavelength 0.71073
_diffrn_reflns_av_R_equivalents 0.0325
_diffrn_reflns_av_sigmaI/netI 0.0323
_diffrn_reflns_limit_h_max 11
_diffrn_reflns_limit_h_min -11
_diffrn_reflns_limit_k_max 9
_diffrn_reflns_limit_k_min -9
_diffrn_reflns_limit_l_max 16
_diffrn_reflns_limit_l_min -17
_diffrn_reflns_number 6600
_diffrn_reflns_theta_full 28.37
_diffrn_reflns_theta_max 28.37
_diffrn_reflns_theta_min 2.33
_exptl_absorpt_coefficient_mu 0.090
_exptl_absorpt_correction_type none
_exptl_crystal_colour colourless
_exptl_crystal_density_diffrn 1.244
_exptl_crystal_density_method 'not measured'
_exptl_crystal_description block
_exptl_crystal_F_000 320
_exptl_crystal_size_max 0.42
_exptl_crystal_size_mid 0.22
_exptl_crystal_size_min 0.07
_refine_diff_density_max 0.267
_refine_diff_density_min -0.171
_refine_diff_density_rms 0.037
_refine_ls_extinction_method none
_refine_ls_goodness_of_fit_ref 1.052
_refine_ls_hydrogen_treatment noref
_refine_ls_matrix_type full
_refine_ls_number_parameters 102
_refine_ls_number_reflns 2015
_refine_ls_number_restraints 0
_refine_ls_restrained_S_all 1.052
_refine_ls_R_factor_all 0.0558
_refine_ls_R_factor_gt 0.0409
_refine_ls_shift/su_max 0.000
_refine_ls_shift/su_mean 0.000
_refine_ls_structure_factor_coef Fsqd
_refine_ls_weighting_details 'calc w=1/[\s^2^(Fo^2^)+(0.0528P)^2^+0.1393P] where P=(Fo^2^+2Fc^2^)/3'
_refine_ls_weighting_scheme calc
_refine_ls_wR_factor_gt 0.1048
_refine_ls_wR_factor_ref 0.1140
_reflns_number_gt 1547
_reflns_number_total 2015
_reflns_threshold_expression >2sigma(I)
_cod_data_source_file c4ce01298d2.cif
_cod_data_source_block FUM4PIC
_cod_depositor_comments 'Adding full bibliography for 7217220--7217223.cif.'
_cod_original_sg_symbol_H-M p21/c
_cod_database_code 7217221

loop_
_symmetry_equiv_pos_as_xyz
'x, y, z'
'-x, y+1/2, -z+1/2'
'-x, -y, -z'
'x, -y-1/2, z-1/2'

loop_
_atom_site_label
_atom_site_type_symbol
_atom_site_fract_x
_atom_site_fract_y
_atom_site_fract_z
_atom_site_U_iso_or_equiv
_atom_site_adp_type
_atom_site_occupancy
_atom_site_symmetry_multiplicity
_atom_site_calc_flag
_atom_site_refinement_flags
O8 O 0.55979(10) 0.69589(12) 0.41987(7) 0.0357(3) Uani 1 1 d .
O10 O 0.73607(11) 0.71825(14) 0.55076(8) 0.0435(3) Uani 1 1 d .
N1 N 0.68594(12) 0.38348(14) 0.37610(8) 0.0298(3) Uani 1 1 d .
C11 C 0.56091(13) 0.96431(16) 0.52473(9) 0.0278(3) Uani 1 1 d .
H11 H 0.6093 1.0344 0.5797 0.033 Uiso 1 1 calc R
C4 C 0.84088(14) 0.05893(17) 0.32592(10) 0.0300(3) Uani 1 1 d .
C2 C 0.63977(14) 0.27894(17) 0.29448(10) 0.0303(3) Uani 1 1 d .
H2 H 0.5522 0.3171 0.2533 0.036 Uiso 1 1 calc R
C9 C 0.62724(13) 0.78021(17) 0.49961(9) 0.0280(3) Uani 1 1 d .
C6 C 0.80981(15) 0.32777(18) 0.43281(10) 0.0320(3) Uani 1 1 d .
H6 H 0.8443 0.4005 0.4911 0.038 Uiso 1 1 calc R
C5 C 0.88936(14) 0.16934(18) 0.41011(10) 0.0322(3) Uani 1 1 d .
H5 H 0.9775 0.1354 0.4520 0.039 Uiso 1 1 calc R
C3 C 0.71346(14) 0.11792(18) 0.26710(10) 0.0301(3) Uani 1 1 d .
H3 H 0.6768 0.0482 0.2082 0.036 Uiso 1 1 calc R
C7 C 0.92439(18) -0.1159(2) 0.29928(13) 0.0472(4) Uani 1 1 d .
H7A H 0.9055 -0.2111 0.3517 0.071 Uiso 1 1 calc R
H7B H 1.0344 -0.0907 0.2986 0.071 Uiso 1 1 calc R
H7C H 0.8876 -0.1598 0.2301 0.071 Uiso 1 1 calc R
H8 H 0.6131 0.5893 0.4094 0.086(7) Uiso 1 1 d R

loop_
_atom_site_aniso_label
_atom_site_aniso_U_11
_atom_site_aniso_U_22
_atom_site_aniso_U_33
_atom_site_aniso_U_23
_atom_site_aniso_U_13
_atom_site_aniso_U_12
O8 0.0425(5) 0.0283(5) 0.0352(5) -0.0083(4) -0.0104(4) 0.0105(4)
O10 0.0449(6) 0.0376(5) 0.0462(6) -0.0089(5) -0.0173(4) 0.0138(4)
N1 0.0363(6) 0.0238(5) 0.0291(5) -0.0016(4) 0.0002(4) 0.0035(4)
C11 0.0326(6) 0.0248(6) 0.0259(6) -0.0019(5) 0.0005(5) 0.0002(5)
C4 0.0337(6) 0.0267(6) 0.0302(6) 0.0013(5) 0.0085(5) 0.0021(5)
C2 0.0320(6) 0.0296(6) 0.0289(6) 0.0017(5) -0.0017(5) 0.0016(5)
C9 0.0311(6) 0.0253(6) 0.0274(6) -0.0003(5) 0.0001(5) 0.0014(5)
C6 0.0381(7) 0.0282(6) 0.0291(6) -0.0025(5) -0.0028(5) -0.0005(5)
C5 0.0321(6) 0.0324(7) 0.0318(6) 0.0027(5) -0.0013(5) 0.0034(5)
C3 0.0353(6) 0.0287(6) 0.0263(6) -0.0032(5) 0.0029(5) -0.0020(5)
C7 0.0527(9) 0.0408(8) 0.0485(9) -0.0087(7) 0.0047(7) 0.0171(7)

loop_
_atom_type_symbol
_atom_type_description
_atom_type_scat_dispersion_real
_atom_type_scat_dispersion_imag
_atom_type_scat_source
C C 0.0033 0.0016 'International Tables Vol C Tables 4.2.6.8 and 6.1.1.4'
H H 0.0000 0.0000 'International Tables Vol C Tables 4.2.6.8 and 6.1.1.4'
N N 0.0061 0.0033 'International Tables Vol C Tables 4.2.6.8 and 6.1.1.4'
O O 0.0106 0.0060 'International Tables Vol C Tables 4.2.6.8 and 6.1.1.4'

loop_
_geom_angle_atom_site_label_1
_geom_angle_atom_site_label_2
_geom_angle_atom_site_label_3
_geom_angle
_geom_angle_site_symmetry_1
C9 O8 H8 107.0 .
C2 N1 C6 117.53(11) .
C11 C11 C9 123.95(14) 3_676
C11 C11 H11 118.0 3_676
C9 C11 H11 118.0 .
C3 C4 C5 117.02(12) .
C3 C4 C7 121.48(12) .
C5 C4 C7 121.50(12) .
N1 C2 C3 123.08(11) .
N1 C2 H2 118.5 .
C3 C2 H2 118.5 .
O10 C9 O8 124.31(12) .
O10 C9 C11 120.98(11) .
O8 C9 C11 114.71(10) .
N1 C6 C5 122.67(12) .
N1 C6 H6 118.7 .
C5 C6 H6 118.7 .
C6 C5 C4 120.05(12) .
C6 C5 H5 120.0 .
C4 C5 H5 120.0 .
C2 C3 C4 119.63(12) .
C2 C3 H3 120.2 .
C4 C3 H3 120.2 .
C4 C7 H7A 109.5 .
C4 C7 H7B 109.5 .
H7A C7 H7B 109.5 .
C4 C7 H7C 109.5 .
H7A C7 H7C 109.5 .
H7B C7 H7C 109.5 .

loop_
_geom_bond_atom_site_label_1
_geom_bond_atom_site_label_2
_geom_bond_distance
_geom_bond_site_symmetry_2
O8 C9 1.3052(14) .
O8 H8 0.9128 .
O10 C9 1.2150(14) .
N1 C2 1.3357(16) .
N1 C6 1.3374(17) .
C11 C11 1.318(2) 3_676
C11 C9 1.4908(17) .
C11 H11 0.9500 .
C4 C3 1.3826(18) .
C4 C5 1.3904(18) .
C4 C7 1.5051(18) .
C2 C3 1.3819(18) .
C2 H2 0.9500 .
C6 C5 1.3765(18) .
C6 H6 0.9500 .
C5 H5 0.9500 .
C3 H3 0.9500 .
C7 H7A 0.9800 .
C7 H7B 0.9800 .
C7 H7C 0.9800 .

loop_
_geom_hbond_atom_site_label_D
_geom_hbond_atom_site_label_H
_geom_hbond_atom_site_label_A
_geom_hbond_distance_DH
_geom_hbond_distance_HA
_geom_hbond_distance_DA
_geom_hbond_angle_DHA
_geom_hbond_site_symmetry_A
O8 H8 N1 0.91 1.68 2.5831(14) 170.2 .
C2 H2 O8 0.95 2.54 3.2379(18) 130.8 2_645
